data_4073531
loop_
_publ_author_name
'Crossley, Ian R.'
'Hill, Anthony F.'
'Willis, Anthony C.'

_publ_section_title
;
 Metallaboratranes:&#x00A0; The M\\rightarrow B Dative Bond as a Ligand
 Activating Function in the Phosphaboration of Carbon Monosulfide&#x2020;
;
_journal_issue 16
_journal_name_full Organometallics
_journal_page_first 3891
_journal_paper_doi 10.1021/om700433q
_journal_volume 26
_journal_year 2007
_chemical_compound_source local
_chemical_formula_moiety 'C45 H42 B N4 P2 Rh S3, 0.5(C4 H10 O)'
_chemical_formula_sum 'C47 H47 B N4 O0.5 P2 Rh S3'
_chemical_formula_weight 947.78
_space_group_IT_number 2
_symmetry_cell_setting triclinic
_symmetry_space_group_name_Hall '-P 1'
_symmetry_space_group_name_H-M 'P -1'
_atom_sites_solution_hydrogens geom
_atom_sites_solution_primary direct
_audit_creation_date 06-01-20
_audit_creation_method CRYSTALS_ver_12.18
_audit_update_record
;
2006-01-23 - Report on  C47 H47 B N4 O0.50 P2 Rh S3
             by Anthony C. Willis
             for   Anthony F. Hill and Ian Crossley

2006-01-23 - passes checkcif tests with minor warnings

;
_cell_angle_alpha 85.869(3)
_cell_angle_beta 83.163(3)
_cell_angle_gamma 75.657(2)
_cell_formula_units_Z 2
_cell_length_a 12.8506(5)
_cell_length_b 13.0843(6)
_cell_length_c 13.9351(6)
_cell_measurement_reflns_used 52933
_cell_measurement_temperature 200
_cell_measurement_theta_max 25
_cell_measurement_theta_min 3
_cell_volume 2251.68(17)
_computing_cell_refinement 'Denzo/Scalepack '
_computing_data_collection 'COLLECT (Nonius BV, 1997)'
_computing_data_reduction 'Denzo/Scalepack (Otwinowski & Minor, 1996)'
_computing_molecular_graphics
; 
ORTEP-II (Johnson 1976) in teXsan (MSC, 1992-1997)
;
_computing_publication_material 'CRYSTALS '
_computing_structure_refinement 'CRYSTALS (Watkin et al 2003)'
_computing_structure_solution 'SIR92 (Altomare et al, 1994)'
_diffrn_ambient_temperature 200
_diffrn_measured_fraction_theta_full 0.992
_diffrn_measured_fraction_theta_max 0.992
_diffrn_measurement_device_type 'Nonius KappaCCD'
_diffrn_measurement_method ' \f and \w scans with CCD '
_diffrn_radiation_monochromator graphite
_diffrn_radiation_type 'Mo K\a'
_diffrn_radiation_wavelength 0.71073
_diffrn_reflns_av_R_equivalents 0.069
_diffrn_reflns_limit_h_max 15
_diffrn_reflns_limit_h_min -15
_diffrn_reflns_limit_k_max 15
_diffrn_reflns_limit_k_min -14
_diffrn_reflns_limit_l_max 16
_diffrn_reflns_limit_l_min -16
_diffrn_reflns_number 23489
_diffrn_reflns_theta_full 25.097
_diffrn_reflns_theta_max 25.0
_diffrn_reflns_theta_min 2.563
_diffrn_standards_number 0
_exptl_absorpt_coefficient_mu 0.629
_exptl_absorpt_correction_T_max 0.970
_exptl_absorpt_correction_T_min 0.912
_exptl_absorpt_correction_type integration
_exptl_absorpt_process_details
;
via Gaussian method (Coppens, 1970) implemented in maXus (2000)
;
_exptl_crystal_colour orange
_exptl_crystal_density_diffrn 1.398
_exptl_crystal_density_meas ?
_exptl_crystal_description plate
_exptl_crystal_F_000 978
_exptl_crystal_size_max 0.18
_exptl_crystal_size_mid 0.08
_exptl_crystal_size_min 0.05
_refine_diff_density_max 0.51
_refine_diff_density_min -0.55
_refine_ls_extinction_method None
_refine_ls_goodness_of_fit_ref 1.1399
_refine_ls_hydrogen_treatment mixed
_refine_ls_matrix_type full
_refine_ls_number_parameters 553
_refine_ls_number_reflns 5774
_refine_ls_number_restraints 36
_refine_ls_R_factor_all 0.0535
_refine_ls_R_factor_gt 0.0336
_refine_ls_shift/su_max 0.043791
_refine_ls_structure_factor_coef F
_refine_ls_weighting_details
;
 Method, part 1, Chebychev polynomial, (Watkin, 1994, Prince, 1982) 
 [weight] = 1.0/[A~0~*T~0~(x)+A~1~*T~1~(x) ... +A~n-1~]*T~n-1~(x)] 
 where A~i~ are the Chebychev coefficients listed below and x= Fcalc/Fmax 
 Method = Robust Weighting (Prince, 1982) 
 W = [weight] * [1-(deltaF/6*sigmaF)^2^]^2^ 
 A~i~ are: 
 1.32 -0.170 1.34 -0.0414 0.389 
;
_refine_ls_weighting_scheme calc
_refine_ls_wR_factor_all 0.0416
_refine_ls_wR_factor_gt 0.0344
_refine_ls_wR_factor_ref 0.0344
_reflns_limit_h_max 15
_reflns_limit_h_min -15
_reflns_limit_k_max 15
_reflns_limit_k_min -15
_reflns_limit_l_max 16
_reflns_limit_l_min 0
_reflns_number_gt 5774
_reflns_number_total 7953
_reflns_threshold_expression I>3.0\s(I)
_oxford_diffrn_Wilson_B_factor 2.56
_oxford_diffrn_Wilson_scale 8.10
_oxford_refine_ls_scale 0.3706(4)
_oxford_structure_analysis_title '1201453 irc18'
_cod_data_source_file om700433q-file001.cif
_cod_data_source_block irc18
_cod_depositor_comments
;
The following automatic conversions were performed:

'_symmetry_cell_setting' value 'Triclinic' changed to 'triclinic'
according to /home/saulius/struct/CIF-dictionaries/cif_core.dic
dictionary named 'cif_core.dic' version 2.4.1 from 2010-06-29.

Automatic conversion script
Id: cif_fix_values 1715 2011-07-08 13:25:40Z adriana 

The following automatic conversions were performed:

'_exptl_crystal_density_meas' value 'not measured' was changed to '?'
- the value is perceived as not measured.

Automatic conversion script
Id: cif_fix_values 3008 2015-01-20 13:52:24Z robertas 
;
_cod_original_sg_symbol_H-M 'P -1 '
_cod_original_formula_sum 'C47 H47 B N4 O0.50 P2 Rh S3'
_cod_database_code 4073531

loop_
_symmetry_equiv_pos_as_xyz
x,y,z
-x,-y,-z

loop_
_atom_site_label
_atom_site_type_symbol
_atom_site_fract_x
_atom_site_fract_y
_atom_site_fract_z
_atom_site_U_iso_or_equiv
_atom_site_occupancy
_atom_site_adp_type
_atom_site_refinement_flags_posn
_atom_site_refinement_flags_adp
Rh1 Rh 0.55713(2) 0.21800(2) 0.270246(19) 0.0286 1.0000 Uani . .
S1 S 0.45428(6) 0.39220(6) 0.26811(6) 0.0321 1.0000 Uani . .
S11 S 0.62825(7) 0.23578(7) 0.09589(6) 0.0371 1.0000 Uani . .
S21 S 0.56153(7) 0.04184(6) 0.24387(7) 0.0395 1.0000 Uani . .
P1 P 0.72367(6) 0.20428(7) 0.31725(6) 0.0309 1.0000 Uani . .
P2 P 0.29017(7) 0.27971(7) 0.34528(6) 0.0331 1.0000 Uani . .
O53 O 0.0089(17) -0.0160(18) 0.0232(9) 0.2026 0.5000 Uani D U
N12 N 0.4170(2) 0.3175(2) 0.06150(19) 0.0329 1.0000 Uani . .
N15 N 0.5352(2) 0.3710(2) -0.0439(2) 0.0402 1.0000 Uani . .
N22 N 0.3937(2) 0.1372(2) 0.12966(19) 0.0349 1.0000 Uani . .
N25 N 0.4523(3) -0.0352(2) 0.1263(2) 0.0449 1.0000 Uani . .
C1 C 0.3934(2) 0.2879(2) 0.2498(2) 0.0295 1.0000 Uani . .
C11 C 0.5243(3) 0.3092(2) 0.0381(2) 0.0337 1.0000 Uani . .
C13 C 0.3624(3) 0.3865(3) -0.0064(3) 0.0416 1.0000 Uani . .
C14 C 0.4345(3) 0.4193(3) -0.0713(3) 0.0461 1.0000 Uani . .
C16 C 0.6384(3) 0.3777(3) -0.0963(3) 0.0524 1.0000 Uani . .
C21 C 0.4664(3) 0.0521(3) 0.1646(2) 0.0366 1.0000 Uani . .
C23 C 0.3359(3) 0.0987(3) 0.0685(3) 0.0465 1.0000 Uani . .
C24 C 0.3721(4) -0.0064(3) 0.0659(3) 0.0530 1.0000 Uani . .
C26 C 0.5113(4) -0.1431(3) 0.1491(3) 0.0593 1.0000 Uani . .
C51 C 0.1330(18) -0.1398(18) 0.1072(10) 0.1980 0.5000 Uani D U
C52 C 0.1049(16) -0.0302(17) 0.0552(10) 0.1846 0.5000 Uani D U
C54 C -0.004(2) 0.0806(18) -0.0173(11) 0.2439 0.5000 Uani D U
C55 C -0.114(2) 0.107(2) -0.0567(11) 0.2526 0.5000 Uani D U
C111 C 0.7288(3) 0.2609(2) 0.4331(2) 0.0330 1.0000 Uani . .
C112 C 0.6361(3) 0.2906(3) 0.4971(3) 0.0408 1.0000 Uani . .
C113 C 0.6407(3) 0.3313(3) 0.5852(3) 0.0496 1.0000 Uani . .
C114 C 0.7378(3) 0.3438(3) 0.6101(3) 0.0495 1.0000 Uani . .
C115 C 0.8301(3) 0.3162(3) 0.5469(3) 0.0498 1.0000 Uani . .
C116 C 0.8261(3) 0.2754(3) 0.4590(3) 0.0430 1.0000 Uani . .
C121 C 0.8102(2) 0.0706(3) 0.3277(2) 0.0354 1.0000 Uani . .
C122 C 0.8230(3) 0.0070(3) 0.2490(3) 0.0518 1.0000 Uani . .
C123 C 0.8842(3) -0.0957(4) 0.2531(4) 0.0661 1.0000 Uani . .
C124 C 0.9310(4) -0.1377(3) 0.3357(4) 0.0636 1.0000 Uani . .
C125 C 0.9173(3) -0.0774(3) 0.4143(3) 0.0536 1.0000 Uani . .
C126 C 0.8572(3) 0.0268(3) 0.4112(3) 0.0406 1.0000 Uani . .
C131 C 0.8092(3) 0.2755(3) 0.2372(3) 0.0398 1.0000 Uani . .
C132 C 0.7696(3) 0.3836(3) 0.2226(3) 0.0480 1.0000 Uani . .
C133 C 0.8278(4) 0.4438(4) 0.1632(3) 0.0587 1.0000 Uani . .
C134 C 0.9268(4) 0.3974(5) 0.1188(4) 0.0845 1.0000 Uani . .
C135 C 0.9663(5) 0.2913(6) 0.1318(6) 0.1243 1.0000 Uani . .
C136 C 0.9079(4) 0.2299(4) 0.1911(4) 0.0933 1.0000 Uani . .
C211 C 0.3142(3) 0.2972(3) 0.4685(2) 0.0358 1.0000 Uani . .
C212 C 0.3262(3) 0.3939(3) 0.4919(3) 0.0476 1.0000 Uani . .
C213 C 0.3406(4) 0.4132(3) 0.5849(3) 0.0566 1.0000 Uani . .
C214 C 0.3420(3) 0.3350(3) 0.6568(3) 0.0551 1.0000 Uani . .
C215 C 0.3286(4) 0.2391(4) 0.6352(3) 0.0656 1.0000 Uani . .
C216 C 0.3140(3) 0.2190(3) 0.5421(3) 0.0543 1.0000 Uani . .
C221 C 0.2525(3) 0.1552(3) 0.3432(3) 0.0427 1.0000 Uani . .
C222 C 0.3265(3) 0.0628(3) 0.3705(3) 0.0523 1.0000 Uani . .
C223 C 0.3045(4) -0.0346(3) 0.3637(3) 0.0635 1.0000 Uani . .
C224 C 0.2101(5) -0.0411(4) 0.3300(3) 0.0704 1.0000 Uani . .
C225 C 0.1366(4) 0.0493(4) 0.3034(3) 0.0668 1.0000 Uani . .
C226 C 0.1576(3) 0.1480(3) 0.3092(3) 0.0507 1.0000 Uani . .
C231 C 0.1700(3) 0.3855(3) 0.3275(3) 0.0373 1.0000 Uani . .
C232 C 0.1717(3) 0.4620(3) 0.2535(3) 0.0423 1.0000 Uani . .
C233 C 0.0811(3) 0.5448(3) 0.2430(3) 0.0546 1.0000 Uani . .
C234 C -0.0115(3) 0.5501(3) 0.3067(4) 0.0582 1.0000 Uani . .
C235 C -0.0137(3) 0.4740(4) 0.3790(3) 0.0584 1.0000 Uani . .
C236 C 0.0765(3) 0.3918(3) 0.3915(3) 0.0489 1.0000 Uani . .
B1 B 0.3636(3) 0.2598(3) 0.1471(3) 0.0336 1.0000 Uani . .
H1 H 0.517(3) 0.202(2) 0.380(2) 0.0350 1.0000 Uiso . .
H11 H 0.2836(3) 0.2855(3) 0.1467(3) 0.0405 1.0000 Uiso R .
H131 H 0.2822(3) 0.4084(3) -0.0070(3) 0.0496 1.0000 Uiso R .
H141 H 0.4183(3) 0.4692(3) -0.1284(3) 0.0553 1.0000 Uiso R .
H161 H 0.6257(3) 0.4278(3) -0.1537(3) 0.0629 1.0000 Uiso R .
H162 H 0.6819(3) 0.4036(3) -0.0527(3) 0.0629 1.0000 Uiso R .
H163 H 0.6786(3) 0.3062(3) -0.1183(3) 0.0629 1.0000 Uiso R .
H231 H 0.2766(3) 0.1426(3) 0.0321(3) 0.0591 1.0000 Uiso R .
H241 H 0.3457(4) -0.0546(3) 0.0273(3) 0.0679 1.0000 Uiso R .
H261 H 0.4864(4) -0.1933(3) 0.1117(3) 0.0711 1.0000 Uiso R .
H262 H 0.5904(4) -0.1500(3) 0.1314(3) 0.0711 1.0000 Uiso R .
H263 H 0.4975(4) -0.1598(3) 0.2200(3) 0.0711 1.0000 Uiso R .
H511 H 0.2053(18) -0.1516(18) 0.1318(10) 0.2420 0.5000 Uiso R .
H512 H 0.0769(18) -0.1434(18) 0.1628(10) 0.2420 0.5000 Uiso R .
H513 H 0.1350(18) -0.1954(18) 0.0610(10) 0.2420 0.5000 Uiso R .
H521 H 0.1027(16) 0.0256(17) 0.1013(10) 0.2345 0.5000 Uiso R .
H522 H 0.1607(16) -0.0264(17) -0.0005(10) 0.2345 0.5000 Uiso R .
H541 H -0.002(2) 0.1322(18) 0.0318(11) 0.2781 0.5000 Uiso R .
H542 H 0.055(2) 0.0821(18) -0.0710(11) 0.2781 0.5000 Uiso R .
H551 H -0.127(2) 0.179(2) -0.0885(11) 0.2782 0.5000 Uiso R .
H552 H -0.171(2) 0.104(2) -0.0024(11) 0.2782 0.5000 Uiso R .
H553 H -0.114(2) 0.054(2) -0.1052(11) 0.2782 0.5000 Uiso R .
H1121 H 0.5655(3) 0.2826(3) 0.4793(3) 0.0493 1.0000 Uiso R .
H1131 H 0.5736(3) 0.3517(3) 0.6310(3) 0.0600 1.0000 Uiso R .
H1141 H 0.7410(3) 0.3729(3) 0.6738(3) 0.0608 1.0000 Uiso R .
H1151 H 0.9002(3) 0.3256(3) 0.5646(3) 0.0621 1.0000 Uiso R .
H1161 H 0.8934(3) 0.2560(3) 0.4134(3) 0.0522 1.0000 Uiso R .
H1221 H 0.7878(3) 0.0359(3) 0.1892(3) 0.0594 1.0000 Uiso R .
H1231 H 0.8946(3) -0.1401(4) 0.1956(4) 0.0763 1.0000 Uiso R .
H1241 H 0.9750(4) -0.2124(3) 0.3380(4) 0.0734 1.0000 Uiso R .
H1251 H 0.9506(3) -0.1083(3) 0.4744(3) 0.0625 1.0000 Uiso R .
H1261 H 0.8476(3) 0.0705(3) 0.4690(3) 0.0479 1.0000 Uiso R .
H1321 H 0.6974(3) 0.4186(3) 0.2556(3) 0.0597 1.0000 Uiso R .
H1331 H 0.7972(4) 0.5214(4) 0.1530(3) 0.0747 1.0000 Uiso R .
H1341 H 0.9699(4) 0.4408(5) 0.0770(4) 0.1040 1.0000 Uiso R .
H1351 H 1.0384(5) 0.2569(6) 0.0983(6) 0.1360 1.0000 Uiso R .
H1361 H 0.9384(4) 0.1521(4) 0.1999(4) 0.1008 1.0000 Uiso R .
H2121 H 0.3246(3) 0.4514(3) 0.4403(3) 0.0545 1.0000 Uiso R .
H2131 H 0.3499(4) 0.4837(3) 0.6000(3) 0.0658 1.0000 Uiso R .
H2141 H 0.3528(3) 0.3484(3) 0.7243(3) 0.0649 1.0000 Uiso R .
H2151 H 0.3293(4) 0.1824(4) 0.6875(3) 0.0808 1.0000 Uiso R .
H2161 H 0.3034(3) 0.1487(3) 0.5276(3) 0.0674 1.0000 Uiso R .
H2221 H 0.3953(3) 0.0672(3) 0.3949(3) 0.0610 1.0000 Uiso R .
H2231 H 0.3574(4) -0.1005(3) 0.3834(3) 0.0731 1.0000 Uiso R .
H2241 H 0.1948(5) -0.1117(4) 0.3248(3) 0.0861 1.0000 Uiso R .
H2251 H 0.0676(4) 0.0440(4) 0.2798(3) 0.0845 1.0000 Uiso R .
H2261 H 0.1044(3) 0.2134(3) 0.2888(3) 0.0623 1.0000 Uiso R .
H2321 H 0.2382(3) 0.4576(3) 0.2073(3) 0.0515 1.0000 Uiso R .
H2331 H 0.0829(3) 0.6001(3) 0.1899(3) 0.0662 1.0000 Uiso R .
H2341 H -0.0765(3) 0.6096(3) 0.2997(4) 0.0696 1.0000 Uiso R .
H2351 H -0.0813(3) 0.4775(4) 0.4236(3) 0.0696 1.0000 Uiso R .
H2361 H 0.0744(3) 0.3377(3) 0.4458(3) 0.0576 1.0000 Uiso R .

loop_
_atom_site_aniso_label
_atom_site_aniso_U_11
_atom_site_aniso_U_22
_atom_site_aniso_U_33
_atom_site_aniso_U_23
_atom_site_aniso_U_13
_atom_site_aniso_U_12
Rh1 0.02661(13) 0.02780(14) 0.03078(14) 0.00191(10) -0.00493(10) -0.00564(10)
S1 0.0323(4) 0.0281(4) 0.0359(5) 0.0000(3) -0.0036(3) -0.0074(3)
S11 0.0353(4) 0.0433(5) 0.0322(5) 0.0008(4) -0.0024(3) -0.0095(4)
S21 0.0416(5) 0.0283(4) 0.0482(5) 0.0021(4) -0.0091(4) -0.0067(4)
P1 0.0258(4) 0.0325(4) 0.0330(5) 0.0018(3) -0.0045(3) -0.0047(3)
P2 0.0284(4) 0.0310(4) 0.0387(5) 0.0024(4) -0.0010(4) -0.0073(3)
O53 0.182(9) 0.32(2) 0.116(12) -0.067(13) 0.027(9) -0.086(12)
N12 0.0398(16) 0.0320(14) 0.0287(14) 0.0035(11) -0.0102(12) -0.0102(12)
N15 0.0545(18) 0.0332(15) 0.0354(16) 0.0049(12) -0.0056(14) -0.0162(14)
N22 0.0405(16) 0.0370(16) 0.0313(15) 0.0003(12) -0.0065(12) -0.0165(13)
N25 0.062(2) 0.0352(16) 0.0418(17) -0.0039(13) -0.0025(15) -0.0213(15)
C1 0.0269(16) 0.0260(16) 0.0331(17) 0.0057(13) -0.0023(13) -0.0042(13)
C11 0.0434(19) 0.0311(17) 0.0285(17) 0.0002(13) -0.0045(14) -0.0125(15)
C13 0.048(2) 0.0381(19) 0.0375(19) 0.0048(15) -0.0165(16) -0.0053(16)
C14 0.062(2) 0.038(2) 0.039(2) 0.0089(16) -0.0139(18) -0.0106(18)
C16 0.067(3) 0.047(2) 0.043(2) 0.0070(17) 0.0069(19) -0.022(2)
C21 0.046(2) 0.0292(17) 0.0358(19) -0.0035(14) 0.0001(15) -0.0138(15)
C23 0.053(2) 0.054(2) 0.041(2) 0.0022(17) -0.0137(17) -0.0256(19)
C24 0.074(3) 0.047(2) 0.049(2) -0.0055(18) -0.009(2) -0.033(2)
C26 0.092(3) 0.031(2) 0.054(3) -0.0045(17) -0.003(2) -0.016(2)
C51 0.122(13) 0.34(3) 0.140(16) -0.066(17) 0.010(12) -0.071(17)
C52 0.134(12) 0.33(2) 0.127(13) -0.083(14) -0.005(10) -0.103(15)
C54 0.213(15) 0.35(3) 0.140(14) -0.068(17) 0.054(13) -0.026(19)
C55 0.158(19) 0.35(3) 0.189(19) -0.07(2) 0.089(17) 0.01(2)
C111 0.0367(18) 0.0254(16) 0.0374(18) 0.0014(13) -0.0093(14) -0.0065(14)
C112 0.043(2) 0.0375(19) 0.043(2) -0.0064(15) -0.0068(16) -0.0085(16)
C113 0.057(2) 0.046(2) 0.046(2) -0.0143(17) -0.0015(18) -0.0134(18)
C114 0.071(3) 0.037(2) 0.044(2) -0.0037(16) -0.017(2) -0.0141(19)
C115 0.052(2) 0.042(2) 0.061(3) -0.0004(18) -0.024(2) -0.0144(18)
C116 0.041(2) 0.042(2) 0.047(2) -0.0012(16) -0.0112(16) -0.0100(16)
C121 0.0242(16) 0.0378(18) 0.041(2) 0.0010(15) -0.0019(14) -0.0032(14)
C122 0.044(2) 0.052(2) 0.053(2) -0.0138(19) -0.0069(18) 0.0050(18)
C123 0.053(3) 0.057(3) 0.081(3) -0.025(2) -0.011(2) 0.009(2)
C124 0.053(2) 0.037(2) 0.093(4) -0.008(2) -0.012(2) 0.0066(18)
C125 0.048(2) 0.042(2) 0.067(3) 0.012(2) -0.014(2) -0.0024(18)
C126 0.0368(19) 0.041(2) 0.042(2) 0.0044(15) -0.0043(15) -0.0075(15)
C131 0.0339(18) 0.051(2) 0.0380(19) 0.0091(16) -0.0099(15) -0.0163(16)
C132 0.053(2) 0.048(2) 0.049(2) 0.0022(18) -0.0099(18) -0.0213(18)
C133 0.072(3) 0.061(3) 0.054(3) 0.016(2) -0.017(2) -0.036(2)
C134 0.068(3) 0.106(4) 0.086(4) 0.042(3) -0.010(3) -0.045(3)
C135 0.059(3) 0.118(5) 0.163(7) 0.061(5) 0.045(4) -0.005(3)
C136 0.048(3) 0.083(4) 0.121(5) 0.046(3) 0.029(3) 0.005(2)
C211 0.0307(17) 0.0354(18) 0.0376(19) 0.0048(14) 0.0006(14) -0.0045(14)
C212 0.065(3) 0.0309(19) 0.040(2) -0.0006(15) 0.0006(18) -0.0023(17)
C213 0.074(3) 0.044(2) 0.046(2) -0.0106(18) 0.001(2) -0.005(2)
C214 0.057(2) 0.061(3) 0.044(2) 0.0005(19) -0.0063(19) -0.009(2)
C215 0.091(3) 0.070(3) 0.041(2) 0.018(2) -0.019(2) -0.029(3)
C216 0.069(3) 0.047(2) 0.053(2) 0.0122(18) -0.011(2) -0.026(2)
C221 0.046(2) 0.041(2) 0.041(2) 0.0009(16) 0.0112(16) -0.0176(17)
C222 0.049(2) 0.040(2) 0.063(3) 0.0040(18) 0.0121(19) -0.0129(18)
C223 0.077(3) 0.038(2) 0.068(3) 0.002(2) 0.029(2) -0.017(2)
C224 0.101(4) 0.049(3) 0.065(3) -0.008(2) 0.025(3) -0.039(3)
C225 0.078(3) 0.066(3) 0.067(3) -0.013(2) 0.006(2) -0.041(3)
C226 0.057(2) 0.047(2) 0.052(2) -0.0042(18) 0.0036(19) -0.0230(19)
C231 0.0296(17) 0.0348(18) 0.047(2) -0.0062(15) -0.0072(15) -0.0050(14)
C232 0.0332(18) 0.0352(19) 0.060(2) 0.0002(16) -0.0098(16) -0.0103(15)
C233 0.045(2) 0.036(2) 0.084(3) -0.001(2) -0.023(2) -0.0062(17)
C234 0.036(2) 0.040(2) 0.097(4) -0.018(2) -0.019(2) 0.0019(17)
C235 0.0285(19) 0.066(3) 0.080(3) -0.029(2) -0.0035(19) -0.0027(18)
C236 0.0338(19) 0.054(2) 0.056(2) -0.0105(19) 0.0006(17) -0.0055(17)
B1 0.0299(19) 0.035(2) 0.036(2) 0.0015(16) -0.0103(16) -0.0064(15)

loop_
_atom_type_symbol
_atom_type_scat_dispersion_real
_atom_type_scat_dispersion_imag
_atom_type_scat_Cromer_Mann_a1
_atom_type_scat_Cromer_Mann_b1
_atom_type_scat_Cromer_Mann_a2
_atom_type_scat_Cromer_Mann_b2
_atom_type_scat_Cromer_Mann_a3
_atom_type_scat_Cromer_Mann_b3
_atom_type_scat_Cromer_Mann_a4
_atom_type_scat_Cromer_Mann_b4
_atom_type_scat_Cromer_Mann_c
_atom_type_scat_source
C 0.0033 0.0016 2.3100 20.8439 1.0200 10.2075 1.5886 0.5687 0.8650 51.6512 0.2156 'International Tables Vol C 4.2.6.8 and 6.1.1.4'
H 0.0000 0.0000 0.4930 10.5109 0.3229 26.1257 0.1402 3.1424 0.0408 57.7998 0.0030 'International Tables Vol C 4.2.6.8 and 6.1.1.4'
B 0.0013 0.0007 2.0545 23.2185 1.3326 1.0210 1.0979 60.3498 0.7068 0.1403 -0.1932 'International Tables Vol C 4.2.6.8 and 6.1.1.4'
N 0.0061 0.0033 12.2126 0.0057 3.1322 9.8933 2.0125 28.9975 1.1663 0.5826 -11.5290 'International Tables Vol C 4.2.6.8 and 6.1.1.4'
O 0.0106 0.0060 3.0485 13.2771 2.2868 5.7011 1.5463 0.3239 0.8670 32.9089 0.2508 'International Tables Vol C 4.2.6.8 and 6.1.1.4'
P 0.1023 0.0942 6.4345 1.9067 4.1791 27.1570 1.7800 0.5260 1.4908 68.1645 1.1149 'International Tables Vol C 4.2.6.8 and 6.1.1.4'
Rh -1.1178 0.9187 19.2957 0.7515 14.3501 8.2176 4.7343 25.8749 1.2892 98.6062 5.3280 'International Tables Vol C 4.2.6.8 and 6.1.1.4'
S 0.1246 0.1234 6.9053 1.4679 5.2034 22.2151 1.4379 0.2536 1.5863 56.1720 0.8669 'International Tables Vol C 4.2.6.8 and 6.1.1.4'

loop_
_exptl_crystal_face_index_h
_exptl_crystal_face_index_k
_exptl_crystal_face_index_l
_exptl_crystal_face_perp_dist
1 0 0 0.010
-1 0 0 0.040
0 0 1 0.020
0 0 -1 0.060
0 1 1 0.060
0 -1 -1 0.080
0 -1 1 0.060
0 1 -1 0.080

loop_
_geom_angle_atom_site_label_1
_geom_angle_atom_site_label_2
_geom_angle_atom_site_label_3
_geom_angle
_geom_angle_publ_flag
S1 Rh1 S11 91.82(3) yes
S1 Rh1 S21 145.78(3) yes
S11 Rh1 S21 87.75(3) yes
S1 Rh1 P1 112.06(3) yes
S11 Rh1 P1 91.00(3) yes
S21 Rh1 P1 102.16(3) yes
S1 Rh1 C1 46.79(8) yes
S11 Rh1 C1 95.60(9) yes
S21 Rh1 C1 99.18(9) yes
P1 Rh1 C1 157.87(9) yes
S1 Rh1 H1 91.0(11) no
S11 Rh1 H1 177.1(11) no
S21 Rh1 H1 90.5(11) no
P1 Rh1 H1 87.1(11) no
C1 Rh1 H1 87.0(11) no
Rh1 S1 C1 60.26(10) yes
Rh1 S11 C11 106.65(12) yes
Rh1 S21 C21 103.69(11) yes
Rh1 P1 C111 116.83(11) yes
Rh1 P1 C121 116.38(11) yes
C111 P1 C121 103.62(15) yes
Rh1 P1 C131 114.89(11) yes
C111 P1 C131 99.68(16) yes
C121 P1 C131 103.17(16) yes
C1 P2 C211 118.65(15) yes
C1 P2 C221 109.86(16) yes
C211 P2 C221 108.11(16) yes
C1 P2 C231 109.49(15) yes
C211 P2 C231 102.53(15) yes
C221 P2 C231 107.52(17) yes
C52 O53 C54 100.9(15) yes
C11 N12 C13 107.6(3) yes
C11 N12 B1 126.9(3) yes
C13 N12 B1 125.5(3) yes
C11 N15 C14 109.4(3) yes
C11 N15 C16 124.2(3) yes
C14 N15 C16 126.3(3) yes
C21 N22 C23 106.7(3) yes
C21 N22 B1 134.3(3) yes
C23 N22 B1 118.9(3) yes
C21 N25 C24 109.4(3) yes
C21 N25 C26 124.8(3) yes
C24 N25 C26 125.8(3) yes
S1 C1 P2 110.31(18) yes
S1 C1 Rh1 72.95(11) yes
P2 C1 Rh1 119.70(16) yes
S1 C1 B1 125.3(2) yes
P2 C1 B1 112.2(2) yes
Rh1 C1 B1 111.7(2) yes
N15 C11 N12 107.1(3) yes
N15 C11 S11 124.8(3) yes
N12 C11 S11 128.0(2) yes
N12 C13 C14 109.1(3) yes
N12 C13 H131 125.4 no
C14 C13 H131 125.4 no
N15 C14 C13 106.7(3) yes
N15 C14 H141 126.7 no
C13 C14 H141 126.7 no
N15 C16 H161 109.5 no
N15 C16 H162 109.5 no
H161 C16 H162 109.5 no
N15 C16 H163 109.5 no
H161 C16 H163 109.5 no
H162 C16 H163 109.5 no
S21 C21 N22 131.7(2) yes
S21 C21 N25 120.6(3) yes
N22 C21 N25 107.7(3) yes
N22 C23 C24 109.2(3) yes
N22 C23 H231 125.4 no
C24 C23 H231 125.4 no
N25 C24 C23 106.9(3) yes
N25 C24 H241 126.6 no
C23 C24 H241 126.6 no
N25 C26 H261 109.5 no
N25 C26 H262 109.5 no
H261 C26 H262 109.5 no
N25 C26 H263 109.5 no
H261 C26 H263 109.5 no
H262 C26 H263 109.5 no
C52 C51 H511 109.5 no
C52 C51 H512 109.3 no
H511 C51 H512 109.5 no
C52 C51 H513 109.5 no
H511 C51 H513 109.5 no
H512 C51 H513 109.5 no
C51 C52 O53 108.6(14) yes
C51 C52 H521 109.8 no
O53 C52 H521 109.7 no
C51 C52 H522 109.5 no
O53 C52 H522 109.7 no
H521 C52 H522 109.5 no
O53 C54 C55 105.9(16) yes
O53 C54 H541 110.5 no
C55 C54 H541 110.4 no
O53 C54 H542 110.2 no
C55 C54 H542 110.4 no
H541 C54 H542 109.5 no
C54 C55 H551 109.3 no
C54 C55 H552 109.5 no
C54 C55 H553 109.5 no
H551 C55 H552 109.5 no
H551 C55 H553 109.5 no
H552 C55 H553 109.5 no
P1 C111 C112 120.7(3) yes
P1 C111 C116 120.9(3) yes
C112 C111 C116 118.4(3) yes
C111 C112 C113 120.6(3) yes
C111 C112 H1121 119.7 no
C113 C112 H1121 119.7 no
C112 C113 C114 120.2(4) yes
C112 C113 H1131 119.9 no
C114 C113 H1131 119.9 no
C113 C114 C115 120.0(4) yes
C113 C114 H1141 120.0 no
C115 C114 H1141 120.0 no
C114 C115 C116 120.1(4) yes
C114 C115 H1151 119.9 no
C116 C115 H1151 119.9 no
C111 C116 C115 120.8(4) yes
C111 C116 H1161 119.6 no
C115 C116 H1161 119.6 no
P1 C121 C122 117.2(3) yes
P1 C121 C126 124.2(3) yes
C122 C121 C126 118.5(3) yes
C121 C122 C123 120.2(4) yes
C121 C122 H1221 119.9 no
C123 C122 H1221 119.9 no
C122 C123 C124 120.7(4) yes
C122 C123 H1231 119.7 no
C124 C123 H1231 119.7 no
C123 C124 C125 119.9(4) yes
C123 C124 H1241 120.0 no
C125 C124 H1241 120.0 no
C124 C125 C126 120.3(4) yes
C124 C125 H1251 119.8 no
C126 C125 H1251 119.8 no
C121 C126 C125 120.3(4) yes
C121 C126 H1261 119.9 no
C125 C126 H1261 119.9 no
P1 C131 C132 117.2(3) yes
P1 C131 C136 124.9(3) yes
C132 C131 C136 117.9(4) yes
C131 C132 C133 121.4(4) yes
C131 C132 H1321 119.3 no
C133 C132 H1321 119.3 no
C132 C133 C134 120.0(4) yes
C132 C133 H1331 120.0 no
C134 C133 H1331 120.0 no
C133 C134 C135 119.3(4) yes
C133 C134 H1341 120.4 no
C135 C134 H1341 120.4 no
C134 C135 C136 121.1(5) yes
C134 C135 H1351 119.5 no
C136 C135 H1351 119.5 no
C135 C136 C131 120.3(5) yes
C135 C136 H1361 119.9 no
C131 C136 H1361 119.9 no
P2 C211 C212 118.8(3) yes
P2 C211 C216 122.7(3) yes
C212 C211 C216 118.4(3) yes
C211 C212 C213 121.4(4) yes
C211 C212 H2121 119.3 no
C213 C212 H2121 119.3 no
C212 C213 C214 119.9(4) yes
C212 C213 H2131 120.1 no
C214 C213 H2131 120.1 no
C213 C214 C215 119.4(4) yes
C213 C214 H2141 120.3 no
C215 C214 H2141 120.3 no
C214 C215 C216 121.1(4) yes
C214 C215 H2151 119.4 no
C216 C215 H2151 119.4 no
C211 C216 C215 119.7(4) yes
C211 C216 H2161 120.1 no
C215 C216 H2161 120.1 no
P2 C221 C222 118.0(3) yes
P2 C221 C226 122.4(3) yes
C222 C221 C226 119.4(3) yes
C221 C222 C223 120.0(4) yes
C221 C222 H2221 120.0 no
C223 C222 H2221 120.0 no
C222 C223 C224 120.2(4) yes
C222 C223 H2231 119.9 no
C224 C223 H2231 119.9 no
C223 C224 C225 120.2(4) yes
C223 C224 H2241 119.9 no
C225 C224 H2241 119.9 no
C224 C225 C226 120.4(5) yes
C224 C225 H2251 119.8 no
C226 C225 H2251 119.8 no
C225 C226 C221 119.7(4) yes
C225 C226 H2261 120.1 no
C221 C226 H2261 120.2 no
P2 C231 C232 120.8(3) yes
P2 C231 C236 119.6(3) yes
C232 C231 C236 119.5(3) yes
C231 C232 C233 120.4(4) yes
C231 C232 H2321 119.8 no
C233 C232 H2321 119.8 no
C232 C233 C234 119.7(4) yes
C232 C233 H2331 120.2 no
C234 C233 H2331 120.2 no
C233 C234 C235 119.9(4) yes
C233 C234 H2341 120.0 no
C235 C234 H2341 120.0 no
C234 C235 C236 121.2(4) yes
C234 C235 H2351 119.4 no
C236 C235 H2351 119.4 no
C231 C236 C235 119.2(4) yes
C231 C236 H2361 120.4 no
C235 C236 H2361 120.4 no
C1 B1 N22 113.6(3) yes
C1 B1 N12 111.7(3) yes
N22 B1 N12 109.2(3) yes
C1 B1 H11 107.3 no
N22 B1 H11 107.3 no
N12 B1 H11 107.3 no

loop_
_geom_bond_atom_site_label_1
_geom_bond_atom_site_label_2
_geom_bond_distance
_geom_bond_publ_flag
Rh1 S1 2.3345(8) yes
Rh1 S11 2.5075(9) yes
Rh1 S21 2.3460(9) yes
Rh1 P1 2.2733(8) yes
Rh1 C1 2.120(3) yes
Rh1 H1 1.58(3) no
S1 C1 1.780(3) yes
S11 C11 1.692(3) yes
S21 C21 1.719(4) yes
P1 C111 1.839(3) yes
P1 C121 1.832(3) yes
P1 C131 1.840(3) yes
P2 C1 1.781(3) yes
P2 C211 1.820(4) yes
P2 C221 1.814(4) yes
P2 C231 1.829(3) yes
O53 C52 1.327(10) yes
O53 C54 1.326(10) yes
N12 C11 1.359(4) yes
N12 C13 1.388(4) yes
N12 B1 1.548(5) yes
N15 C11 1.366(4) yes
N15 C14 1.378(5) yes
N15 C16 1.455(5) yes
N22 C21 1.365(4) yes
N22 C23 1.389(4) yes
N22 B1 1.583(5) yes
N25 C21 1.354(4) yes
N25 C24 1.372(5) yes
N25 C26 1.460(5) yes
C1 B1 1.614(5) yes
C13 C14 1.342(5) yes
C13 H131 1.000 no
C14 H141 1.000 no
C16 H161 1.000 no
C16 H162 1.000 no
C16 H163 1.000 no
C23 C24 1.340(5) yes
C23 H231 1.000 no
C24 H241 1.000 no
C26 H261 1.000 no
C26 H262 1.000 no
C26 H263 1.000 no
C51 C52 1.538(10) yes
C51 H511 1.000 no
C51 H512 1.000 no
C51 H513 1.000 no
C52 H521 1.000 no
C52 H522 1.000 no
C54 C55 1.530(10) yes
C54 H541 1.000 no
C54 H542 1.000 no
C55 H551 1.000 no
C55 H552 1.000 no
C55 H553 1.000 no
C111 C112 1.390(5) yes
C111 C116 1.401(5) yes
C112 C113 1.387(5) yes
C112 H1121 1.000 no
C113 C114 1.384(5) yes
C113 H1131 1.000 no
C114 C115 1.377(6) yes
C114 H1141 1.000 no
C115 C116 1.382(5) yes
C115 H1151 1.000 no
C116 H1161 1.000 no
C121 C122 1.394(5) yes
C121 C126 1.395(5) yes
C122 C123 1.379(6) yes
C122 H1221 1.000 no
C123 C124 1.378(6) yes
C123 H1231 1.000 no
C124 C125 1.365(6) yes
C124 H1241 1.000 no
C125 C126 1.391(5) yes
C125 H1251 1.000 no
C126 H1261 1.000 no
C131 C132 1.388(5) yes
C131 C136 1.365(6) yes
C132 C133 1.384(5) yes
C132 H1321 1.000 no
C133 C134 1.362(7) yes
C133 H1331 1.000 no
C134 C135 1.362(8) yes
C134 H1341 1.000 no
C135 C136 1.397(7) yes
C135 H1351 1.000 no
C136 H1361 1.000 no
C211 C212 1.378(5) yes
C211 C216 1.396(5) yes
C212 C213 1.380(5) yes
C212 H2121 1.000 no
C213 C214 1.378(6) yes
C213 H2131 1.000 no
C214 C215 1.368(6) yes
C214 H2141 1.000 no
C215 C216 1.386(6) yes
C215 H2151 1.000 no
C216 H2161 1.000 no
C221 C222 1.400(5) yes
C221 C226 1.387(5) yes
C222 C223 1.385(6) yes
C222 H2221 1.000 no
C223 C224 1.376(7) yes
C223 H2231 1.000 no
C224 C225 1.376(7) yes
C224 H2241 1.000 no
C225 C226 1.393(6) yes
C225 H2251 1.000 no
C226 H2261 1.000 no
C231 C232 1.386(5) yes
C231 C236 1.398(5) yes
C232 C233 1.393(5) yes
C232 H2321 1.000 no
C233 C234 1.387(6) yes
C233 H2331 1.000 no
C234 C235 1.367(6) yes
C234 H2341 1.000 no
C235 C236 1.391(5) yes
C235 H2351 1.000 no
C236 H2361 1.000 no
B1 H11 1.000 no

loop_
_geom_contact_atom_site_label_1
_geom_contact_atom_site_label_2
_geom_contact_distance
_geom_contact_site_symmetry_2
_geom_contact_publ_flag
N15 C14 3.401(5) 2_665 no
N15 N15 3.540(5) 2_665 no
N25 C24 3.394(5) 2_655 no
N25 C23 3.593(5) 2_655 no
C13 C16 3.491(6) 2_665 no
C14 C16 3.539(6) 2_665 no
C23 C26 3.504(6) 2_655 no
C24 C52 3.55(2) . no
C51 C123 3.52(2) 1_455 no
C54 C123 3.47(2) 2_655 no
C54 C135 3.49(2) 1_455 no
C54 C136 3.53(2) 1_455 no
C114 C212 3.557(5) 2_666 no
C126 C223 3.544(6) 2_656 no
C235 C235 3.562(9) 2_566 no

loop_
_geom_torsion_atom_site_label_1
_geom_torsion_atom_site_label_2
_geom_torsion_atom_site_label_3
_geom_torsion_atom_site_label_4
_geom_torsion
_geom_torsion_publ_flag
Rh1 S1 C1 P2 116.0(2) no
Rh1 S1 C1 B1 -104.9(2) no
Rh1 S11 C11 N12 -28.2(3) no
Rh1 S11 C11 N15 152.9(2) no
Rh1 S21 C21 N22 -6.7(3) no
Rh1 S21 C21 N25 174.6(3) no
Rh1 P1 C111 C112 12.7(3) no
Rh1 P1 C111 C116 -167.1(2) no
Rh1 P1 C121 C122 50.7(3) no
Rh1 P1 C121 C126 -124.6(3) no
Rh1 P1 C131 C132 58.5(4) no
Rh1 P1 C131 C136 -121.2(4) no
Rh1 C1 P2 C211 40.8(2) no
Rh1 C1 P2 C221 -84.2(2) no
Rh1 C1 P2 C231 157.9(2) no
Rh1 C1 B1 N12 -71.1(3) no
Rh1 C1 B1 N22 53.0(3) no
S1 Rh1 S11 C11 -38.9(1) no
S1 Rh1 S21 C21 24.0(1) no
S1 Rh1 P1 C111 54.1(1) no
S1 Rh1 P1 C121 177.1(1) no
S1 Rh1 P1 C131 -62.2(1) no
S1 Rh1 C1 P2 -104.1(2) no
S1 Rh1 C1 B1 121.9(2) no
S1 C1 Rh1 S11 -87.22(8) no
S1 C1 Rh1 S21 -175.84(7) no
S1 C1 Rh1 P1 19.5(3) no
S1 C1 P2 C211 -40.6(2) no
S1 C1 P2 C221 -165.7(2) no
S1 C1 P2 C231 76.5(2) no
S1 C1 B1 N12 12.9(3) no
S1 C1 B1 N22 137.0(2) no
S11 Rh1 S1 C1 96.0(1) no
S11 Rh1 S21 C21 -65.9(1) no
S11 Rh1 P1 C111 146.4(1) no
S11 Rh1 P1 C121 -90.5(1) no
S11 Rh1 P1 C131 30.2(1) no
S11 Rh1 C1 P2 168.7(1) no
S11 Rh1 C1 B1 34.7(2) no
S11 C11 N12 C13 -180.0(3) no
S11 C11 N12 B1 -0.9(5) no
S11 C11 N15 C14 179.9(3) no
S11 C11 N15 C16 3.6(5) no
S21 Rh1 S1 C1 7.3(1) no
S21 Rh1 S11 C11 106.8(1) no
S21 Rh1 P1 C111 -125.7(1) no
S21 Rh1 P1 C121 -2.6(1) no
S21 Rh1 P1 C131 118.1(1) no
S21 Rh1 C1 P2 80.1(2) no
S21 Rh1 C1 B1 -54.0(2) no
S21 C21 N22 C23 -179.2(3) no
S21 C21 N22 B1 -1.4(6) no
S21 C21 N25 C24 179.8(3) no
S21 C21 N25 C26 1.8(5) no
P1 Rh1 S1 C1 -172.2(1) no
P1 Rh1 S11 C11 -151.0(1) no
P1 Rh1 S21 C21 -156.4(1) no
P1 Rh1 C1 P2 -84.6(3) no
P1 Rh1 C1 B1 141.4(2) no
P1 C111 C112 C113 178.7(3) no
P1 C111 C116 C115 -178.8(3) no
P1 C121 C122 C123 -177.9(3) no
P1 C121 C126 C125 176.6(3) no
P1 C131 C132 C133 -179.6(4) no
P1 C131 C136 C135 180.0(5) no
P2 C1 B1 N12 151.4(2) no
P2 C1 B1 N22 -84.6(3) no
P2 C211 C212 C213 177.6(3) no
P2 C211 C216 C215 -177.4(3) no
P2 C221 C222 C223 -175.6(3) no
P2 C221 C226 C225 175.7(3) no
P2 C231 C232 C233 -177.3(3) no
P2 C231 C236 C235 178.4(4) no
N12 C11 N15 C14 0.8(4) no
N12 C11 N15 C16 -175.4(3) no
N12 C13 C14 N15 -0.2(5) no
N12 B1 N22 C21 101.3(4) no
N12 B1 N22 C23 -81.0(4) no
N15 C11 N12 C13 -0.9(4) no
N15 C11 N12 B1 178.2(3) no
N22 C21 N25 C24 0.9(4) no
N22 C21 N25 C26 -177.1(3) no
N22 C23 C24 N25 0.7(5) no
N22 B1 N12 C11 -66.9(4) no
N22 B1 N12 C13 112.1(4) no
N25 C21 N22 C23 -0.5(4) no
N25 C21 N22 B1 177.4(3) no
C1 Rh1 S11 C11 7.8(1) no
C1 Rh1 S21 C21 29.4(1) no
C1 Rh1 P1 C111 38.8(2) no
C1 Rh1 P1 C121 161.9(2) no
C1 Rh1 P1 C131 -77.4(2) no
C1 P2 C211 C212 64.9(3) no
C1 P2 C211 C216 -119.4(3) no
C1 P2 C221 C222 70.8(3) no
C1 P2 C221 C226 -104.4(3) no
C1 P2 C231 C232 -5.4(4) no
C1 P2 C231 C236 177.1(3) no
C1 B1 N12 C11 59.6(4) no
C1 B1 N12 C13 -121.4(3) no
C1 B1 N22 C21 -24.1(5) no
C1 B1 N22 C23 153.6(3) no
C11 N12 C13 C14 0.7(4) no
C11 N15 C14 C13 -0.3(4) no
C13 C14 N15 C16 175.8(4) no
C14 C13 N12 B1 -178.4(3) no
C21 N22 C23 C24 -0.1(4) no
C21 N25 C24 C23 -1.0(5) no
C23 C24 N25 C26 177.0(4) no
C24 C23 N22 B1 -178.4(3) no
C51 C52 O53 C54 179(1) no
C52 O53 C54 C55 -179(1) no
C111 P1 C121 C122 -179.6(3) no
C111 P1 C121 C126 5.0(3) no
C111 P1 C131 C132 -67.2(4) no
C111 P1 C131 C136 113.1(4) no
C111 C112 C113 C114 0.6(6) no
C111 C116 C115 C114 -0.4(6) no
C112 C111 P1 C121 -116.7(3) no
C112 C111 P1 C131 137.1(3) no
C112 C111 C116 C115 1.3(5) no
C112 C113 C114 C115 0.3(6) no
C113 C112 C111 C116 -1.4(5) no
C113 C114 C115 C116 -0.4(6) no
C116 C111 P1 C121 63.4(3) no
C116 C111 P1 C131 -42.8(3) no
C121 P1 C131 C132 -173.8(3) no
C121 P1 C131 C136 6.5(5) no
C121 C122 C123 C124 1.8(7) no
C121 C126 C125 C124 0.1(6) no
C122 C121 P1 C131 -76.1(3) no
C122 C121 C126 C125 1.4(5) no
C122 C123 C124 C125 -0.2(7) no
C123 C122 C121 C126 -2.3(6) no
C123 C124 C125 C126 -0.7(7) no
C126 C121 P1 C131 108.6(3) no
C131 C132 C133 C134 -1.0(7) no
C131 C136 C135 C134 0(1) no
C132 C131 C136 C135 0.3(8) no
C132 C133 C134 C135 1.5(9) no
C133 C132 C131 C136 0.1(7) no
C133 C134 C135 C136 -1(1) no
C211 P2 C1 B1 174.6(2) no
C211 P2 C221 C222 -60.0(3) no
C211 P2 C221 C226 124.7(3) no
C211 P2 C231 C232 121.4(4) no
C211 P2 C231 C236 -56.1(4) no
C211 C212 C213 C214 -0.7(6) no
C211 C216 C215 C214 0.8(6) no
C212 C211 P2 C221 -169.2(3) no
C212 C211 P2 C231 -55.8(3) no
C212 C211 C216 C215 -1.7(6) no
C212 C213 C214 C215 -0.3(6) no
C213 C212 C211 C216 1.7(6) no
C213 C214 C215 C216 0.2(6) no
C216 C211 P2 C221 6.5(4) no
C216 C211 P2 C231 119.9(3) no
C221 P2 C1 B1 49.6(2) no
C221 P2 C231 C232 -124.8(4) no
C221 P2 C231 C236 57.7(4) no
C221 C222 C223 C224 0.1(6) no
C221 C226 C225 C224 -0.9(6) no
C222 C221 P2 C231 -170.1(3) no
C222 C221 C226 C225 0.6(6) no
C222 C223 C224 C225 -0.4(6) no
C223 C222 C221 C226 -0.2(6) no
C223 C224 C225 C226 0.8(6) no
C226 C221 P2 C231 14.7(4) no
C231 P2 C1 B1 -68.2(3) no
C231 C232 C233 C234 -0.4(7) no
C231 C236 C235 C234 -1.7(7) no
C232 C231 C236 C235 0.8(7) no
C232 C233 C234 C235 -0.3(7) no
C233 C232 C231 C236 0.2(7) no
C233 C234 C235 C236 1.4(8) no
